data_7063808
loop_
_publ_author_name
'Golubeva, Yu. A.'
'Smirnova, K. S.'
'Klyushova, L. S.'
'Berezin, A. S.'
'Lider, E. V.'

_publ_section_title
;
 Copper(ii) complexes based on 5-methyl-1H-tetrazole and
 2,2&#x2032;-bipyridine, 1,10-phenathroline derivatives: synthesis,
 crystal structures and extended cytotoxicity study
;
_journal_issue 22
_journal_name_full 'New Journal of Chemistry'
_journal_page_first 9465
_journal_page_last 9474
_journal_paper_doi 10.1039/D5NJ00875A
_journal_volume 49
_journal_year 2025
_chemical_formula_moiety 'C36 H36 Cu2 N20, 2(H2 O)'
_chemical_formula_sum 'C36 H40 Cu2 N20 O2'
_chemical_formula_weight 911.96
_space_group_crystal_system triclinic
_space_group_IT_number 2
_space_group_name_Hall '-P 1'
_space_group_name_H-M_alt 'P -1'
_atom_sites_solution_hydrogens mixed
_atom_sites_solution_primary dual
_audit_creation_date 2024-08-22
_audit_creation_method
;
Olex2 1.3
(compiled 2020.11.12 svn.r5f609507 for OlexSys, GUI svn.r6408)
;
_audit_update_record
;
2025-02-18 deposited with the CCDC.	2025-05-12 downloaded from the CCDC.
;
_cell_angle_alpha 113.708(3)
_cell_angle_beta 97.123(3)
_cell_angle_gamma 118.018(3)
_cell_formula_units_Z 1
_cell_length_a 11.0916(13)
_cell_length_b 11.1446(12)
_cell_length_c 11.1875(10)
_cell_measurement_reflns_used 3229
_cell_measurement_temperature 301.0
_cell_measurement_theta_max 24.60
_cell_measurement_theta_min 2.43
_cell_volume 1030.7(2)
_computing_molecular_graphics 'Olex2 1.3 (Dolomanov et al., 2009)'
_computing_publication_material 'Olex2 1.3 (Dolomanov et al., 2009)'
_computing_structure_refinement 'SHELXL 2014/7 (Sheldrick, 2015)'
_computing_structure_solution 'SHELXT 2014/5 (Sheldrick, 2014)'
_diffrn_ambient_temperature 301.0
_diffrn_measured_fraction_theta_full 0.998
_diffrn_measured_fraction_theta_max 0.996
_diffrn_measurement_device_type 'Bruker APEX-II CCD'
_diffrn_measurement_method '\f and \w scans'
_diffrn_radiation_type MoK\a
_diffrn_radiation_wavelength 0.71073
_diffrn_reflns_av_R_equivalents 0.0592
_diffrn_reflns_av_unetI/netI 0.0790
_diffrn_reflns_Laue_measured_fraction_full 0.998
_diffrn_reflns_Laue_measured_fraction_max 0.996
_diffrn_reflns_limit_h_max 14
_diffrn_reflns_limit_h_min -14
_diffrn_reflns_limit_k_max 14
_diffrn_reflns_limit_k_min -14
_diffrn_reflns_limit_l_max 13
_diffrn_reflns_limit_l_min -14
_diffrn_reflns_number 14397
_diffrn_reflns_point_group_measured_fraction_full 0.998
_diffrn_reflns_point_group_measured_fraction_max 0.996
_diffrn_reflns_theta_full 25.242
_diffrn_reflns_theta_max 27.880
_diffrn_reflns_theta_min 2.248
_diffrn_source_current 1.4
_diffrn_source_power 0.07
_diffrn_source_voltage 50.0
_diffrn_standards_number 0
_exptl_absorpt_coefficient_mu 1.092
_exptl_absorpt_correction_T_max 0.7456
_exptl_absorpt_correction_T_min 0.5270
_exptl_absorpt_correction_type multi-scan
_exptl_absorpt_process_details
;
SADABS-2016/2 (Bruker,2016/2) was used for absorption correction.
wR2(int) was 0.0734 before and 0.0559 after correction.
The Ratio of minimum to maximum transmission is 0.7068.
The \l/2 correction factor is Not present.
;
_exptl_crystal_colour blue
_exptl_crystal_colour_primary blue
_exptl_crystal_density_diffrn 1.469
_exptl_crystal_description plate
_exptl_crystal_F_000 470
_exptl_crystal_size_max 0.12
_exptl_crystal_size_mid 0.05
_exptl_crystal_size_min 0.02
_refine_diff_density_max 0.652
_refine_diff_density_min -0.501
_refine_diff_density_rms 0.088
_refine_ls_extinction_method none
_refine_ls_goodness_of_fit_ref 1.030
_refine_ls_hydrogen_treatment constr
_refine_ls_matrix_type full
_refine_ls_number_parameters 278
_refine_ls_number_reflns 4895
_refine_ls_number_restraints 0
_refine_ls_restrained_S_all 1.030
_refine_ls_R_factor_all 0.0897
_refine_ls_R_factor_gt 0.0601
_refine_ls_shift/su_max 0.001
_refine_ls_shift/su_mean 0.000
_refine_ls_structure_factor_coef Fsqd
_refine_ls_weighting_details 'w=1/[\s^2^(Fo^2^)+(0.0765P)^2^+0.7629P] where P=(Fo^2^+2Fc^2^)/3'
_refine_ls_weighting_scheme calc
_refine_ls_wR_factor_gt 0.1499
_refine_ls_wR_factor_ref 0.1639
_reflns_Friedel_coverage 0.000
_reflns_number_gt 3450
_reflns_number_total 4895
_reflns_threshold_expression 'I > 2\s(I)'
_cod_data_source_file d5nj00875a2.cif
_cod_data_source_block mt-49
_cod_depositor_comments 'Adding full bibliography for 7063807--7063811.cif.'
_cod_original_cell_volume 1030.66(19)
_cod_database_code 7063808
_shelx_shelxl_version_number 2014/7
_shelx_space_group_comment
;
The symmetry employed for this shelxl refinement is uniquely defined
by the following loop, which should always be used as a source of
symmetry information in preference to the above space-group names.
They are only intended as comments.
;
_shelx_estimated_absorpt_t_max 0.978
_shelx_estimated_absorpt_t_min 0.880
_olex2_refinement_description
;
1. Fixed Uiso
 At 1.2 times of:
  All C(H) groups
 At 1.5 times of:
  All C(H,H,H) groups, All O(H,H) groups
2.a Free rotating group:
 O1(H1A,H1B)
2.b Aromatic/amide H refined with riding coordinates:
 C15(H15), C16(H16), C6(H6), C5(H5), C10(H10), C11(H11)
2.c Idealised Me refined as rotating group:
 C8(H8A,H8B,H8C), C14(H14A,H14B,H14C), C2(H2A,H2B,H2C), C4(H4A,H4B,H4C)
;
_olex2_submission_special_instructions 'No special instructions were received'

loop_
_space_group_symop_operation_xyz
'x, y, z'
'-x, -y, -z'

loop_
_atom_site_label
_atom_site_type_symbol
_atom_site_fract_x
_atom_site_fract_y
_atom_site_fract_z
_atom_site_U_iso_or_equiv
_atom_site_adp_type
_atom_site_occupancy
_atom_site_site_symmetry_order
_atom_site_calc_flag
_atom_site_refinement_flags_posn
_atom_site_refinement_flags_adp
_atom_site_refinement_flags_occupancy
_atom_site_disorder_assembly
_atom_site_disorder_group
Cu1 Cu 0.21426(5) 0.15782(5) 0.13810(5) 0.03274(17) Uani 1 1 d . . . . .
N10 N 0.2836(3) 0.3659(4) 0.1460(3) 0.0331(7) Uani 1 1 d . . . . .
N9 N 0.4241(4) 0.2342(4) 0.1519(3) 0.0335(7) Uani 1 1 d . . . . .
N1 N 0.0386(4) 0.1392(4) 0.1811(3) 0.0349(7) Uani 1 1 d . . . . .
N2 N -0.1030(4) 0.0169(4) 0.0933(3) 0.0349(7) Uani 1 1 d . . . . .
N8 N 0.1988(4) 0.0080(4) 0.1990(4) 0.0438(9) Uani 1 1 d . . . . .
N4 N -0.1044(5) 0.1560(5) 0.2932(4) 0.0534(10) Uani 1 1 d . . . . .
N3 N -0.1880(4) 0.0269(5) 0.1604(4) 0.0454(9) Uani 1 1 d . . . . .
C18 C 0.5044(4) 0.3789(4) 0.1653(4) 0.0310(8) Uani 1 1 d . . . . .
C15 C 0.2734(5) 0.5794(5) 0.1596(4) 0.0400(10) Uani 1 1 d . . . . .
H15 H 0.2164 0.6191 0.1567 0.048 Uiso 1 1 calc R U . . .
C12 C 0.5008(4) 0.6028(5) 0.1796(4) 0.0339(9) Uani 1 1 d . . . . .
C9 C 0.6520(4) 0.4542(5) 0.1788(4) 0.0340(9) Uani 1 1 d . . . . .
C17 C 0.4277(4) 0.4509(4) 0.1635(4) 0.0292(8) Uani 1 1 d . . . . .
C13 C 0.4182(5) 0.6695(5) 0.1806(4) 0.0371(9) Uani 1 1 d . . . . .
O1 O 0.2352(7) 0.7579(6) 0.4918(5) 0.0948(15) Uani 1 1 d G . . . .
H1A H 0.2545 0.8163 0.4565 0.142 Uiso 1 1 d G U . . .
H1B H 0.2100 0.7974 0.5578 0.142 Uiso 1 1 d G U . . .
C7 C 0.7208(4) 0.3736(5) 0.1771(4) 0.0395(10) Uani 1 1 d . . . . .
C1 C 0.0332(5) 0.2210(6) 0.3025(5) 0.0461(11) Uani 1 1 d . . . . .
N5 N 0.2021(8) -0.1107(8) 0.3119(7) 0.0871(18) Uani 1 1 d . . . . .
C16 C 0.2089(5) 0.4295(5) 0.1424(4) 0.0383(9) Uani 1 1 d . . . . .
H16 H 0.1092 0.3713 0.1276 0.046 Uiso 1 1 calc R U . . .
N6 N 0.1030(6) -0.2188(6) 0.1794(8) 0.0886(19) Uani 1 1 d . . . . .
C6 C 0.6354(5) 0.2258(5) 0.1625(5) 0.0436(10) Uani 1 1 d . . . . .
H6 H 0.6765 0.1695 0.1613 0.052 Uiso 1 1 calc R U . . .
C5 C 0.4903(5) 0.1609(5) 0.1499(5) 0.0426(10) Uani 1 1 d . . . . .
H5 H 0.4362 0.0609 0.1395 0.051 Uiso 1 1 calc R U . . .
C10 C 0.7246(5) 0.6078(5) 0.1942(4) 0.0402(10) Uani 1 1 d . . . . .
H10 H 0.8230 0.6602 0.2038 0.048 Uiso 1 1 calc R U . . .
N7 N 0.1015(5) -0.1475(5) 0.1133(5) 0.0746(15) Uani 1 1 d . . . . .
C11 C 0.6526(5) 0.6794(5) 0.1951(4) 0.0404(10) Uani 1 1 d . . . . .
H11 H 0.7032 0.7798 0.2060 0.048 Uiso 1 1 calc R U . . .
C8 C 0.8776(5) 0.4413(7) 0.1907(6) 0.0589(13) Uani 1 1 d . . . . .
H8A H 0.8905 0.4605 0.1154 0.088 Uiso 1 1 calc R U . . .
H8B H 0.9009 0.3669 0.1854 0.088 Uiso 1 1 calc R U . . .
H8C H 0.9423 0.5400 0.2802 0.088 Uiso 1 1 calc R U . . .
C14 C 0.4896(6) 0.8345(5) 0.2049(6) 0.0535(12) Uani 1 1 d . . . . .
H14A H 0.4156 0.8551 0.1920 0.080 Uiso 1 1 calc R U . . .
H14B H 0.5355 0.8421 0.1385 0.080 Uiso 1 1 calc R U . . .
H14C H 0.5632 0.9117 0.2995 0.080 Uiso 1 1 calc R U . . .
C3 C 0.2666(7) 0.0302(7) 0.3217(6) 0.0674(16) Uani 1 1 d . . . . .
C2 C 0.1629(7) 0.3697(8) 0.4306(6) 0.085(2) Uani 1 1 d . . . . .
H2A H 0.1674 0.3549 0.5094 0.128 Uiso 1 1 calc R U . . .
H2B H 0.1530 0.4563 0.4513 0.128 Uiso 1 1 calc R U . . .
H2C H 0.2520 0.3940 0.4136 0.128 Uiso 1 1 calc R U . . .
C4 C 0.4014(12) 0.1907(10) 0.4465(7) 0.129(4) Uani 1 1 d . . . . .
H4A H 0.4873 0.1883 0.4548 0.193 Uiso 1 1 calc R U . . .
H4B H 0.3840 0.2098 0.5322 0.193 Uiso 1 1 calc R U . . .
H4C H 0.4173 0.2746 0.4308 0.193 Uiso 1 1 calc R U . . .

loop_
_atom_site_aniso_label
_atom_site_aniso_U_11
_atom_site_aniso_U_22
_atom_site_aniso_U_33
_atom_site_aniso_U_23
_atom_site_aniso_U_13
_atom_site_aniso_U_12
Cu1 0.0246(3) 0.0274(3) 0.0429(3) 0.0203(2) 0.01351(19) 0.0111(2)
N10 0.0262(17) 0.0306(17) 0.0415(18) 0.0198(15) 0.0147(14) 0.0145(14)
N9 0.0283(17) 0.0279(16) 0.0458(19) 0.0206(15) 0.0145(14) 0.0160(14)
N1 0.0312(18) 0.0317(17) 0.0389(18) 0.0190(15) 0.0153(14) 0.0152(15)
N2 0.0262(17) 0.0338(17) 0.0443(19) 0.0228(15) 0.0177(14) 0.0140(14)
N8 0.043(2) 0.0368(19) 0.053(2) 0.0279(18) 0.0222(17) 0.0188(17)
N4 0.052(2) 0.067(3) 0.043(2) 0.026(2) 0.0278(19) 0.035(2)
N3 0.0318(19) 0.051(2) 0.054(2) 0.0295(19) 0.0236(17) 0.0214(18)
C18 0.0273(19) 0.0307(19) 0.0317(19) 0.0164(16) 0.0117(15) 0.0145(16)
C15 0.041(2) 0.039(2) 0.049(2) 0.027(2) 0.0195(19) 0.025(2)
C12 0.034(2) 0.0304(19) 0.033(2) 0.0173(17) 0.0133(16) 0.0151(17)
C9 0.032(2) 0.034(2) 0.035(2) 0.0192(17) 0.0147(16) 0.0170(17)
C17 0.0207(18) 0.0257(18) 0.0323(19) 0.0138(15) 0.0084(14) 0.0090(15)
C13 0.041(2) 0.033(2) 0.039(2) 0.0208(18) 0.0178(18) 0.0201(19)
O1 0.127(4) 0.110(4) 0.092(3) 0.062(3) 0.065(3) 0.085(4)
C7 0.027(2) 0.042(2) 0.045(2) 0.025(2) 0.0142(17) 0.0152(18)
C1 0.043(3) 0.051(3) 0.041(2) 0.023(2) 0.0193(19) 0.025(2)
N5 0.131(6) 0.110(5) 0.117(5) 0.095(4) 0.087(4) 0.094(5)
C16 0.029(2) 0.037(2) 0.054(2) 0.026(2) 0.0183(18) 0.0195(18)
N6 0.060(3) 0.059(3) 0.149(5) 0.077(4) 0.019(3) 0.022(3)
C6 0.040(2) 0.044(2) 0.061(3) 0.031(2) 0.023(2) 0.029(2)
C5 0.036(2) 0.035(2) 0.062(3) 0.029(2) 0.020(2) 0.0203(19)
C10 0.026(2) 0.038(2) 0.047(2) 0.0222(19) 0.0160(17) 0.0113(18)
N7 0.061(3) 0.040(2) 0.097(3) 0.039(2) 0.001(3) 0.017(2)
C11 0.034(2) 0.034(2) 0.046(2) 0.0222(19) 0.0194(18) 0.0127(18)
C8 0.037(3) 0.067(3) 0.080(4) 0.043(3) 0.028(2) 0.030(3)
C14 0.056(3) 0.040(2) 0.070(3) 0.034(2) 0.030(3) 0.026(2)
C3 0.092(5) 0.078(4) 0.065(3) 0.049(3) 0.042(3) 0.058(4)
C2 0.061(4) 0.087(5) 0.049(3) 0.006(3) 0.016(3) 0.031(3)
C4 0.196(10) 0.115(7) 0.050(4) 0.024(4) 0.011(5) 0.097(7)

loop_
_atom_type_symbol
_atom_type_description
_atom_type_scat_dispersion_real
_atom_type_scat_dispersion_imag
_atom_type_scat_source
C C 0.0033 0.0016 'International Tables Vol C Tables 4.2.6.8 and 6.1.1.4'
H H 0.0000 0.0000 'International Tables Vol C Tables 4.2.6.8 and 6.1.1.4'
Cu Cu 0.3201 1.2651 'International Tables Vol C Tables 4.2.6.8 and 6.1.1.4'
N N 0.0061 0.0033 'International Tables Vol C Tables 4.2.6.8 and 6.1.1.4'
O O 0.0106 0.0060 'International Tables Vol C Tables 4.2.6.8 and 6.1.1.4'

loop_
_geom_angle_atom_site_label_1
_geom_angle_atom_site_label_2
_geom_angle_atom_site_label_3
_geom_angle
_geom_angle_site_symmetry_1
_geom_angle_site_symmetry_3
_geom_angle_publ_flag
N10 Cu1 N2 101.56(12) . 2 ?
N9 Cu1 N10 79.94(13) . . ?
N9 Cu1 N2 96.79(13) . 2 ?
N1 Cu1 N10 92.88(13) . . ?
N1 Cu1 N9 163.26(13) . . ?
N1 Cu1 N2 99.47(12) . 2 ?
N8 Cu1 N10 159.95(14) . . ?
N8 Cu1 N9 92.06(14) . . ?
N8 Cu1 N1 89.72(14) . . ?
N8 Cu1 N2 97.60(14) . 2 ?
C17 N10 Cu1 113.7(3) . . ?
C16 N10 Cu1 128.5(3) . . ?
C16 N10 C17 117.7(3) . . ?
C18 N9 Cu1 114.5(3) . . ?
C5 N9 Cu1 128.1(3) . . ?
C5 N9 C18 117.4(3) . . ?
N2 N1 Cu1 123.9(3) . . ?
C1 N1 Cu1 129.3(3) . . ?
C1 N1 N2 105.8(3) . . ?
N1 N2 Cu1 133.7(2) . 2 ?
N3 N2 Cu1 116.5(3) . 2 ?
N3 N2 N1 108.6(3) . . ?
N7 N8 Cu1 120.8(3) . . ?
N7 N8 C3 106.2(4) . . ?
C3 N8 Cu1 133.0(4) . . ?
C1 N4 N3 105.7(4) . . ?
N2 N3 N4 109.3(3) . . ?
N9 C18 C9 123.5(4) . . ?
N9 C18 C17 115.3(3) . . ?
C9 C18 C17 121.2(3) . . ?
C13 C15 H15 119.3 . . ?
C13 C15 C16 121.3(4) . . ?
C16 C15 H15 119.3 . . ?
C17 C12 C13 117.3(4) . . ?
C17 C12 C11 117.9(4) . . ?
C13 C12 C11 124.8(4) . . ?
C18 C9 C7 118.0(4) . . ?
C18 C9 C10 117.9(4) . . ?
C7 C9 C10 124.1(4) . . ?
N10 C17 C18 116.5(3) . . ?
N10 C17 C12 123.2(4) . . ?
C12 C17 C18 120.4(3) . . ?
C15 C13 C12 117.8(4) . . ?
C15 C13 C14 121.2(4) . . ?
C12 C13 C14 121.0(4) . . ?
H1A O1 H1B 104.5 . . ?
C9 C7 C8 123.2(4) . . ?
C6 C7 C9 117.0(4) . . ?
C6 C7 C8 119.9(4) . . ?
N1 C1 C2 125.3(4) . . ?
N4 C1 N1 110.6(4) . . ?
N4 C1 C2 124.0(4) . . ?
N6 N5 C3 106.0(5) . . ?
N10 C16 C15 122.6(4) . . ?
N10 C16 H16 118.7 . . ?
C15 C16 H16 118.7 . . ?
N7 N6 N5 109.4(5) . . ?
C7 C6 H6 119.5 . . ?
C5 C6 C7 120.9(4) . . ?
C5 C6 H6 119.5 . . ?
N9 C5 C6 123.2(4) . . ?
N9 C5 H5 118.4 . . ?
C6 C5 H5 118.4 . . ?
C9 C10 H10 119.3 . . ?
C11 C10 C9 121.5(4) . . ?
C11 C10 H10 119.3 . . ?
N6 N7 N8 109.6(5) . . ?
C12 C11 H11 119.4 . . ?
C10 C11 C12 121.3(4) . . ?
C10 C11 H11 119.4 . . ?
C7 C8 H8A 109.5 . . ?
C7 C8 H8B 109.5 . . ?
C7 C8 H8C 109.5 . . ?
H8A C8 H8B 109.5 . . ?
H8A C8 H8C 109.5 . . ?
H8B C8 H8C 109.5 . . ?
C13 C14 H14A 109.5 . . ?
C13 C14 H14B 109.5 . . ?
C13 C14 H14C 109.5 . . ?
H14A C14 H14B 109.5 . . ?
H14A C14 H14C 109.5 . . ?
H14B C14 H14C 109.5 . . ?
N8 C3 C4 124.5(5) . . ?
N5 C3 N8 108.6(6) . . ?
N5 C3 C4 126.8(6) . . ?
C1 C2 H2A 109.5 . . ?
C1 C2 H2B 109.5 . . ?
C1 C2 H2C 109.5 . . ?
H2A C2 H2B 109.5 . . ?
H2A C2 H2C 109.5 . . ?
H2B C2 H2C 109.5 . . ?
C3 C4 H4A 109.5 . . ?
C3 C4 H4B 109.5 . . ?
C3 C4 H4C 109.5 . . ?
H4A C4 H4B 109.5 . . ?
H4A C4 H4C 109.5 . . ?
H4B C4 H4C 109.5 . . ?

loop_
_geom_bond_atom_site_label_1
_geom_bond_atom_site_label_2
_geom_bond_distance
_geom_bond_site_symmetry_2
_geom_bond_publ_flag
Cu1 N10 2.030(3) . ?
Cu1 N9 2.027(3) . ?
Cu1 N1 2.001(3) . ?
Cu1 N2 2.217(3) 2 ?
Cu1 N8 1.988(4) . ?
N10 C17 1.357(5) . ?
N10 C16 1.326(5) . ?
N9 C18 1.357(5) . ?
N9 C5 1.327(5) . ?
N1 N2 1.348(4) . ?
N1 C1 1.325(5) . ?
N2 Cu1 2.217(3) 2 ?
N2 N3 1.293(5) . ?
N8 N7 1.318(5) . ?
N8 C3 1.345(6) . ?
N4 N3 1.350(5) . ?
N4 C1 1.314(6) . ?
C18 C9 1.398(5) . ?
C18 C17 1.421(6) . ?
C15 H15 0.9300 . ?
C15 C13 1.358(6) . ?
C15 C16 1.387(6) . ?
C12 C17 1.409(5) . ?
C12 C13 1.423(6) . ?
C12 C11 1.433(6) . ?
C9 C7 1.421(6) . ?
C9 C10 1.429(6) . ?
C13 C14 1.504(6) . ?
O1 H1A 0.8502 . ?
O1 H1B 0.8498 . ?
C7 C6 1.385(6) . ?
C7 C8 1.493(6) . ?
C1 C2 1.486(7) . ?
N5 N6 1.332(8) . ?
N5 C3 1.333(8) . ?
C16 H16 0.9300 . ?
N6 N7 1.289(6) . ?
C6 H6 0.9300 . ?
C6 C5 1.379(6) . ?
C5 H5 0.9300 . ?
C10 H10 0.9300 . ?
C10 C11 1.367(6) . ?
C11 H11 0.9300 . ?
C8 H8A 0.9600 . ?
C8 H8B 0.9600 . ?
C8 H8C 0.9600 . ?
C14 H14A 0.9600 . ?
C14 H14B 0.9600 . ?
C14 H14C 0.9600 . ?
C3 C4 1.531(10) . ?
C2 H2A 0.9600 . ?
C2 H2B 0.9600 . ?
C2 H2C 0.9600 . ?
C4 H4A 0.9600 . ?
C4 H4B 0.9600 . ?
C4 H4C 0.9600 . ?

loop_
_geom_torsion_atom_site_label_1
_geom_torsion_atom_site_label_2
_geom_torsion_atom_site_label_3
_geom_torsion_atom_site_label_4
_geom_torsion
_geom_torsion_site_symmetry_1
_geom_torsion_site_symmetry_2
_geom_torsion_site_symmetry_3
_geom_torsion_site_symmetry_4
_geom_torsion_publ_flag
Cu1 N10 C17 C18 3.5(4) . . . . ?
Cu1 N10 C17 C12 -176.4(3) . . . . ?
Cu1 N10 C16 C15 174.9(3) . . . . ?
Cu1 N9 C18 C9 178.9(3) . . . . ?
Cu1 N9 C18 C17 -1.6(4) . . . . ?
Cu1 N9 C5 C6 -178.9(3) . . . . ?
Cu1 N1 N2 Cu1 -23.3(5) . . . 2 ?
Cu1 N1 N2 N3 170.0(3) . . . . ?
Cu1 N1 C1 N4 -169.6(3) . . . . ?
Cu1 N1 C1 C2 12.8(8) . . . . ?
Cu1 N2 N3 N4 -169.1(3) 2 . . . ?
Cu1 N8 N7 N6 -174.6(4) . . . . ?
Cu1 N8 C3 N5 172.2(4) . . . . ?
Cu1 N8 C3 C4 -11.2(9) . . . . ?
N9 C18 C9 C7 0.6(6) . . . . ?
N9 C18 C9 C10 -179.1(4) . . . . ?
N9 C18 C17 N10 -1.2(5) . . . . ?
N9 C18 C17 C12 178.6(3) . . . . ?
N1 N2 N3 N4 0.2(5) . . . . ?
N2 N1 C1 N4 -0.6(5) . . . . ?
N2 N1 C1 C2 -178.2(5) . . . . ?
N3 N4 C1 N1 0.8(5) . . . . ?
N3 N4 C1 C2 178.3(5) . . . . ?
C18 N9 C5 C6 0.9(6) . . . . ?
C18 C9 C7 C6 -0.2(6) . . . . ?
C18 C9 C7 C8 -179.9(4) . . . . ?
C18 C9 C10 C11 -0.3(6) . . . . ?
C9 C18 C17 N10 178.2(3) . . . . ?
C9 C18 C17 C12 -1.9(6) . . . . ?
C9 C7 C6 C5 0.2(6) . . . . ?
C9 C10 C11 C12 -0.5(6) . . . . ?
C17 N10 C16 C15 -1.9(6) . . . . ?
C17 C18 C9 C7 -178.9(3) . . . . ?
C17 C18 C9 C10 1.5(6) . . . . ?
C17 C12 C13 C15 -3.0(6) . . . . ?
C17 C12 C13 C14 176.8(4) . . . . ?
C17 C12 C11 C10 0.1(6) . . . . ?
C13 C15 C16 N10 0.4(7) . . . . ?
C13 C12 C17 N10 1.5(6) . . . . ?
C13 C12 C17 C18 -178.3(3) . . . . ?
C13 C12 C11 C10 179.4(4) . . . . ?
C7 C9 C10 C11 -180.0(4) . . . . ?
C7 C6 C5 N9 -0.6(7) . . . . ?
C1 N1 N2 Cu1 167.0(3) . . . 2 ?
C1 N1 N2 N3 0.2(4) . . . . ?
C1 N4 N3 N2 -0.6(5) . . . . ?
N5 N6 N7 N8 0.2(8) . . . . ?
C16 N10 C17 C18 -179.2(3) . . . . ?
C16 N10 C17 C12 0.9(6) . . . . ?
C16 C15 C13 C12 2.1(6) . . . . ?
C16 C15 C13 C14 -177.6(4) . . . . ?
N6 N5 C3 N8 4.6(7) . . . . ?
N6 N5 C3 C4 -171.9(7) . . . . ?
C5 N9 C18 C9 -0.9(6) . . . . ?
C5 N9 C18 C17 178.6(4) . . . . ?
C10 C9 C7 C6 179.4(4) . . . . ?
C10 C9 C7 C8 -0.3(7) . . . . ?
N7 N8 C3 N5 -4.5(6) . . . . ?
N7 N8 C3 C4 172.1(7) . . . . ?
C11 C12 C17 N10 -179.1(3) . . . . ?
C11 C12 C17 C18 1.0(5) . . . . ?
C11 C12 C13 C15 177.7(4) . . . . ?
C11 C12 C13 C14 -2.6(6) . . . . ?
C8 C7 C6 C5 179.9(4) . . . . ?
C3 N8 N7 N6 2.6(7) . . . . ?
C3 N5 N6 N7 -3.0(8) . . . . ?
